data_7050772
loop_
_publ_author_name
'Wing-Wah Yam, Vivian'
'Pui, Yung-Lin'
'Cheung, Kung-Kai'
'Zhu, Nianyong'

_publ_section_title
;
 Synthesis, photophysics, electrochemistry and binding studies of
 zinc(II) dithiolate crown complexes
;
_journal_issue 5
_journal_name_full 'New Journal of Chemistry'
_journal_page_first 536
_journal_paper_doi 10.1039/b109497c
_journal_volume 26
_journal_year 2002
_chemical_formula_sum 'C35.5 H43 N2 O3 S5 Zn'
_chemical_formula_weight 771.42
_space_group_IT_number 2
_symmetry_cell_setting triclinic
_symmetry_Int_Tables_number 2
_symmetry_space_group_name_Hall '-P 1'
_symmetry_space_group_name_H-M 'P -1'
_audit_creation_date 'Tue Dec  5 03:09:04 2001'
_audit_creation_method 'from TEXRAY.INF file'
_cell_angle_alpha 100.07(3)
_cell_angle_beta 98.45(3)
_cell_angle_gamma 111.88(3)
_cell_formula_units_Z 2
_cell_length_a 11.270(3)
_cell_length_b 11.754(3)
_cell_length_c 15.670(4)
_cell_measurement_reflns_used 22
_cell_measurement_temperature 301.2
_cell_measurement_theta_max 15.9
_cell_measurement_theta_min 12.6
_cell_volume 1844.8(10)
_computing_cell_refinement 'MSC/AFC Diffractometer Control'
_computing_data_collection 'MSC/AFC Diffractometer Control'
_computing_data_reduction teXsan
_computing_publication_material teXsan
_computing_structure_refinement teXsan
_computing_structure_solution 'DIRDIF92 (PATTY)'
_diffrn_ambient_temperature 301.2
_diffrn_measurement_device AFC7R
_diffrn_measurement_method 'omega scans with profile analysis'
_diffrn_orient_matrix_UB_11 0.09829
_diffrn_orient_matrix_UB_12 0.03952
_diffrn_orient_matrix_UB_13 0.01635
_diffrn_orient_matrix_UB_21 -0.00139
_diffrn_orient_matrix_UB_22 0.02050
_diffrn_orient_matrix_UB_23 0.06443
_diffrn_orient_matrix_UB_31 0.00058
_diffrn_orient_matrix_UB_32 -0.08357
_diffrn_orient_matrix_UB_33 0.00465
_diffrn_radiation_monochromator graphite
_diffrn_radiation_source 'X-ray tube'
_diffrn_radiation_type MoKalpha
_diffrn_radiation_wavelength 0.7107
_diffrn_reflns_av_R_equivalents 3.41
_diffrn_reflns_limit_h_max 11
_diffrn_reflns_limit_h_min -12
_diffrn_reflns_limit_k_max 13
_diffrn_reflns_limit_k_min 0
_diffrn_reflns_limit_l_max 17
_diffrn_reflns_limit_l_min -17
_diffrn_reflns_number 5769
_diffrn_reflns_theta_max 23.50
_diffrn_standards_decay_% 1.04
_diffrn_standards_interval_count 300
_diffrn_standards_number 3
_exptl_absorpt_coefficient_mu 0.986
_exptl_absorpt_correction_T_max 1.000
_exptl_absorpt_correction_T_min 0.869
_exptl_absorpt_correction_type empirical
_exptl_absorpt_process_details psi-scan
_exptl_crystal_colour red
_exptl_crystal_density_diffrn 1.389
_exptl_crystal_description prism
_exptl_crystal_F_000 808.00
_exptl_crystal_size_max 0.400
_exptl_crystal_size_mid 0.200
_exptl_crystal_size_min 0.100
_refine_diff_density_max 0.84
_refine_diff_density_min -0.45
_refine_ls_extinction_method none
_refine_ls_goodness_of_fit_obs 2.043
_refine_ls_hydrogen_treatment noref
_refine_ls_matrix_type full
_refine_ls_number_parameters 416
_refine_ls_number_reflns 3871
_refine_ls_number_restraints 0
_refine_ls_R_factor_obs 0.0481
_refine_ls_shift/esd_max 0.0280
_refine_ls_structure_factor_coef F
_refine_ls_weighting_scheme sigma
_refine_ls_wR_factor_obs 0.0714
_reflns_number_observed 3871
_reflns_number_total 5460
_reflns_observed_criterion 3.00
_cod_data_source_file b109497c.txt
_cod_data_source_block afc677_Yam_ZnS5O2N2C32_Nov
_cod_depositor_comments
;
The following automatic conversions were performed:

'_atom_site_thermal_displace_type' tag value 'Uij' was replaced with
'Uani' value 85 times.

Automatic conversion script
Id: cif_fix_values 1646 2011-03-28 12:23:43Z adriana 
;
_cod_original_cell_volume 1844(1)
_cod_original_sg_symbol_H-M 'P -1       '
_cod_original_formula_sum 'C35.50 H43 N2 O3 S5 Zn '
_cod_database_code 7050772

loop_
_symmetry_equiv_pos_as_xyz
'   +x,   +y,   +z'
'   -x,   -y,   -z'

loop_
_atom_site_aniso_label
_atom_site_aniso_U_11
_atom_site_aniso_U_22
_atom_site_aniso_U_33
_atom_site_aniso_U_12
_atom_site_aniso_U_13
_atom_site_aniso_U_23
Zn(1) 0.0537(4) 0.0507(4) 0.0522(4) 0.0260(3) 0.0123(3) 0.0109(3)
S(1) 0.0687(9) 0.0505(8) 0.090(1) 0.0240(7) 0.0201(8) 0.0074(8)
S(2) 0.086(1) 0.0528(8) 0.0610(9) 0.0212(8) 0.0218(8) 0.0137(7)
S(3) 0.086(1) 0.0623(9) 0.0572(8) 0.0456(8) 0.0210(7) 0.0193(7)
S(4) 0.067(1) 0.116(1) 0.091(1) 0.057(1) 0.0123(9) 0.025(1)
S(5) 0.109(1) 0.119(2) 0.068(1) 0.064(1) -0.0047(10) 0.009(1)
O(1) 0.062(2) 0.053(2) 0.054(2) 0.035(2) 0.016(2) 0.019(2)
O(2) 0.086(3) 0.072(2) 0.052(2) 0.047(2) 0.017(2) 0.025(2)
N(1) 0.045(2) 0.041(2) 0.051(2) 0.021(2) 0.006(2) 0.010(2)
N(2) 0.050(2) 0.045(2) 0.047(2) 0.025(2) 0.006(2) 0.008(2)
C(1) 0.051(3) 0.050(3) 0.056(3) 0.016(2) 0.003(2) 0.011(3)
C(2) 0.066(3) 0.066(4) 0.052(3) 0.032(3) 0.011(3) 0.018(3)
C(3) 0.070(4) 0.067(4) 0.067(4) 0.038(3) 0.008(3) 0.022(3)
C(4) 0.056(3) 0.067(4) 0.068(4) 0.025(3) 0.009(3) 0.011(3)
C(5) 0.064(4) 0.078(4) 0.066(4) 0.011(3) 0.014(3) 0.024(3)
C(6) 0.064(3) 0.049(3) 0.080(4) 0.021(3) 0.012(3) 0.021(3)
C(7) 0.096(5) 0.098(5) 0.113(6) 0.048(5) 0.040(5) 0.019(5)
C(8) 0.064(3) 0.053(3) 0.057(3) 0.019(3) 0.012(3) 0.008(3)
C(11) 0.089(5) 0.128(7) 0.058(4) 0.018(5) 0.002(4) 0.025(4)
C(12) 0.078(5) 0.140(7) 0.102(6) 0.035(5) 0.009(4) 0.067(5)
C(13) 0.063(4) 0.115(6) 0.100(5) 0.043(4) 0.028(4) 0.057(4)
C(15) 0.050(3) 0.053(3) 0.058(3) 0.026(2) 0.004(2) 0.010(2)
C(16) 0.071(4) 0.058(3) 0.063(4) 0.032(3) 0.007(3) 0.019(3)
C(17) 0.084(4) 0.080(4) 0.063(4) 0.044(4) 0.024(3) 0.033(3)
C(18) 0.078(4) 0.076(4) 0.064(4) 0.046(3) 0.028(3) 0.022(3)
C(19) 0.048(3) 0.050(3) 0.048(3) 0.023(2) 0.007(2) 0.008(2)
C(20) 0.048(3) 0.046(3) 0.061(3) 0.021(2) 0.010(2) 0.007(2)
C(21) 0.049(3) 0.045(3) 0.052(3) 0.023(2) 0.002(2) 0.008(2)
C(22) 0.047(3) 0.043(3) 0.047(3) 0.019(2) 0.004(2) 0.011(2)
C(23) 0.044(3) 0.046(3) 0.047(3) 0.018(2) 0.001(2) 0.007(2)
C(24) 0.055(3) 0.050(3) 0.067(3) 0.025(3) 0.015(3) 0.024(3)
C(25) 0.058(3) 0.068(4) 0.078(4) 0.035(3) 0.026(3) 0.035(3)
C(26) 0.050(3) 0.056(3) 0.063(3) 0.025(3) 0.014(2) 0.017(3)
C(27) 0.073(4) 0.074(4) 0.077(4) 0.044(3) 0.028(3) 0.038(3)
C(30) 0.110(5) 0.088(5) 0.067(4) 0.049(4) 0.020(4) 0.040(4)
C(31) 0.086(4) 0.084(4) 0.067(4) 0.045(4) 0.019(3) 0.032(3)
C(32) 0.059(3) 0.052(3) 0.052(3) 0.027(3) 0.003(2) 0.011(2)
C(33) 0.093(4) 0.081(4) 0.048(3) 0.050(4) 0.021(3) 0.020(3)
C(34) 0.072(4) 0.067(4) 0.054(3) 0.042(3) 0.014(3) 0.011(3)

loop_
_atom_site_label
_atom_site_fract_x
_atom_site_fract_y
_atom_site_fract_z
_atom_site_U_iso_or_equiv
_atom_site_thermal_displace_type
_atom_site_calc_flag
_atom_site_calc_attached_atom
Zn(1) 0.00375(6) 0.22732(6) 0.14358(4) 0.0510(2) Uani ? ?
S(1) -0.1837(2) 0.0671(1) 0.1484(1) 0.0709(5) Uani ? ?
S(2) 0.1146(2) 0.4206(1) 0.2388(1) 0.0684(5) Uani ? ?
S(3) 0.3669(2) -0.3737(1) -0.00086(9) 0.0628(5) Uani ? ?
S(4) 0.5786(2) -0.3849(2) 0.1924(1) 0.0855(6) Uani ? ?
S(5) 0.5085(2) -0.1899(2) 0.4357(1) 0.0984(7) Uani ? ?
O(1) 0.3528(3) -0.1416(3) 0.1392(2) 0.052(1) Uani ? ?
O(2) 0.3064(4) -0.1465(4) 0.2941(2) 0.064(1) Uani ? ?
O(3) 0.876(1) -0.017(1) 0.4721(10) 0.107(4) Uani ? ?
O(4) 0.840(1) 0.024(1) 0.4593(7) 0.092(3) Uani ? ?
N(1) 0.0139(4) 0.2658(3) 0.0175(3) 0.046(1) Uani ? ?
N(2) 0.1287(4) 0.1397(4) 0.1031(3) 0.047(1) Uani ? ?
C(1) -0.2728(5) 0.1427(5) 0.2036(3) 0.055(2) Uani ? ?
C(2) -0.2850(5) 0.2478(5) 0.1835(4) 0.060(2) Uani ? ?
C(3) -0.3581(6) 0.3024(6) 0.2259(4) 0.065(2) Uani ? ?
C(4) -0.4203(5) 0.2552(6) 0.2895(4) 0.065(2) Uani ? ?
C(5) -0.4069(6) 0.1479(6) 0.3086(4) 0.074(2) Uani ? ?
C(6) -0.3343(6) 0.0935(5) 0.2663(4) 0.065(2) Uani ? ?
C(7) -0.4989(8) 0.3156(7) 0.3353(5) 0.099(3) Uani ? ?
C(8) 0.1091(5) 0.3920(5) 0.3458(4) 0.060(2) Uani ? ?
C(9') -0.005(2) 0.332(2) 0.376(1) 0.062(4) Uani ? ?
C(9) -0.005(1) 0.384(1) 0.3773(7) 0.063(3) Uani ? ?
C(10') -0.004(2) 0.317(2) 0.460(1) 0.072(4) Uani ? ?
C(10) -0.007(1) 0.376(1) 0.4660(8) 0.080(3) Uani ? ?
C(11) 0.1080(8) 0.3684(8) 0.5216(5) 0.101(3) Uani ? ?
C(12) 0.2177(7) 0.3923(8) 0.4879(5) 0.106(3) Uani ? ?
C(13) 0.2180(6) 0.4034(7) 0.4028(5) 0.085(2) Uani ? ?
C(14') 0.116(2) 0.320(2) 0.612(2) 0.073(6) Uani ? ?
C(14'') 0.063(4) 0.366(4) 0.624(2) 0.08(1) Uani ? ?
C(14) 0.118(2) 0.379(2) 0.622(1) 0.095(6) Uani ? ?
C(15) -0.0415(5) 0.3290(5) -0.0254(3) 0.053(2) Uani ? ?
C(16) -0.0174(6) 0.3566(5) -0.1036(4) 0.063(2) Uani ? ?
C(17) 0.0690(6) 0.3188(6) -0.1412(4) 0.070(2) Uani ? ?
C(18) 0.1250(6) 0.2508(6) -0.0987(4) 0.066(2) Uani ? ?
C(19) 0.0964(5) 0.2270(5) -0.0203(3) 0.049(1) Uani ? ?
C(20) 0.1551(5) 0.1573(5) 0.0288(4) 0.052(2) Uani ? ?
C(21) 0.1794(5) 0.0702(4) 0.1526(3) 0.049(1) Uani ? ?
C(22) 0.2473(5) 0.0010(4) 0.1175(3) 0.046(1) Uani ? ?
C(23) 0.2893(4) -0.0685(4) 0.1673(3) 0.047(1) Uani ? ?
C(24) 0.4079(5) -0.1209(5) 0.0629(4) 0.055(2) Uani ? ?
C(25) 0.4751(5) -0.2076(5) 0.0447(4) 0.062(2) Uani ? ?
C(26) 0.3281(5) -0.4340(5) 0.0945(4) 0.055(2) Uani ? ?
C(27) 0.4173(6) -0.4932(6) 0.1314(4) 0.067(2) Uani ? ?
C(28) 0.525(2) -0.356(2) 0.304(1) 0.089(4) Uani ? ?
C(28') 0.564(1) -0.255(1) 0.2733(10) 0.078(3) Uani ? ?
C(29) 0.543(1) -0.222(1) 0.3236(10) 0.080(4) Uani ? ?
C(29') 0.523(2) -0.315(2) 0.347(1) 0.106(5) Uani ? ?
C(30) 0.3333(7) -0.2423(7) 0.4135(4) 0.083(2) Uani ? ?
C(31) 0.2846(6) -0.1514(6) 0.3808(4) 0.074(2) Uani ? ?
C(32) 0.2640(5) -0.0711(5) 0.2521(3) 0.054(2) Uani ? ?
C(33) 0.1997(6) -0.0017(6) 0.2857(4) 0.068(2) Uani ? ?
C(34) 0.1563(6) 0.0688(5) 0.2352(4) 0.061(2) Uani ? ?
C(35) 0.904(2) -0.082(2) 0.337(1) 0.114(5) Uani ? ?
C(36) 0.951(2) 0.029(2) 0.416(1) 0.118(6) Uani ? ?
C(37) 0.884(2) -0.054(2) 0.495(1) 0.099(6) Uani ? ?
H(1) -0.2442 0.2837 0.1398 0.0712 Uani ? ?
H(2) -0.3652 0.3742 0.2105 0.0779 Uani ? ?
H(3) -0.4510 0.1096 0.3499 0.0847 Uani ? ?
H(4) -0.3267 0.0215 0.2813 0.0758 Uani ? ?
H(5) -0.4419 0.4018 0.3656 0.1150 Uani ? ?
H(6) -0.5669 0.3165 0.2911 0.1150 Uani ? ?
H(7) -0.5350 0.2715 0.3755 0.1150 Uani ? ?
H(8) 0.2974 0.3959 0.5219 0.1252 Uani ? ?
H(9) 0.2971 0.4218 0.3826 0.1019 Uani ? ?
H(10) -0.1008 0.3568 -0.0002 0.0620 Uani ? ?
H(11) -0.0615 0.3996 -0.1311 0.0734 Uani ? ?
H(12) 0.0923 0.3430 -0.1940 0.0810 Uani ? ?
H(13) 0.1806 0.2177 -0.1239 0.0791 Uani ? ?
H(14) 0.2478 0.2012 0.0400 0.0598 Uani ? ?
H(15) 0.1283 0.0755 -0.0094 0.0598 Uani ? ?
H(16) 0.2631 0.0022 0.0592 0.0559 Uani ? ?
H(17) 0.3393 -0.1391 0.0117 0.0644 Uani ? ?
H(18) 0.4690 -0.0356 0.0738 0.0644 Uani ? ?
H(19) 0.5305 -0.1991 0.0992 0.0731 Uani ? ?
H(20) 0.5271 -0.1808 0.0033 0.0731 Uani ? ?
H(21) 0.3361 -0.3649 0.1407 0.0649 Uani ? ?
H(22) 0.2401 -0.4951 0.0780 0.0649 Uani ? ?
H(23) 0.4257 -0.5483 0.0817 0.0752 Uani ? ?
H(24) 0.3759 -0.5427 0.1689 0.0752 Uani ? ?
H(25) 0.2958 -0.3197 0.3696 0.1000 Uani ? ?
H(26) 0.3073 -0.2533 0.4671 0.1000 Uani ? ?
H(27) 0.3306 -0.0693 0.4198 0.0881 Uani ? ?
H(28) 0.1935 -0.1796 0.3783 0.0881 Uani ? ?
H(29) 0.1852 -0.0003 0.3440 0.0801 Uani ? ?
H(30) 0.1075 0.1130 0.2578 0.0727 Uani ? ?

loop_
_atom_type_symbol
_atom_type_oxidation_number
_atom_type_number_in_cell
_atom_type_scat_dispersion_real
_atom_type_scat_dispersion_imag
_atom_type_scat_source
C 0 71 0.003 0.002 'International Tables'
H 0 86 0.000 0.000 'International Tables'
N 0 4 0.006 0.003 'International Tables'
O 0 6 0.011 0.006 'International Tables'
S 0 10 0.125 0.123 'International Tables'
Zn 0 2 0.284 1.430 'International Tables'

loop_
_geom_angle_atom_site_label_1
_geom_angle_atom_site_label_2
_geom_angle_atom_site_label_3
_geom_angle
_geom_angle_site_symmetry_1
_geom_angle_site_symmetry_2
_geom_angle_site_symmetry_3
_geom_angle_publ_flag
S(1) Zn(1) S(2) 129.08(6) ? ? ? yes
S(1) Zn(1) N(1) 115.7(1) ? ? ? yes
S(1) Zn(1) N(2) 105.8(1) ? ? ? yes
S(2) Zn(1) N(1) 103.1(1) ? ? ? yes
S(2) Zn(1) N(2) 113.3(1) ? ? ? yes
N(1) Zn(1) N(2) 78.9(1) ? ? ? yes
Zn(1) S(1) C(1) 105.2(2) ? ? ? yes
Zn(1) S(2) C(8) 104.4(2) ? ? ? yes
C(25) S(3) C(26) 105.1(3) ? ? ? yes
C(27) S(4) C(28) 94.0(5) ? ? ? yes
C(27) S(4) C(28') 108.3(5) ? ? ? yes
C(28) S(4) C(28') 39.7(6) ? ? ? yes
C(29) S(5) C(29') 35.9(6) ? ? ? yes
C(29) S(5) C(30) 104.3(5) ? ? ? yes
C(29') S(5) C(30) 100.4(6) ? ? ? yes
C(23) O(1) C(24) 117.2(4) ? ? ? yes
C(31) O(2) C(32) 117.6(4) ? ? ? yes
O(4) O(3) C(36) 85(1) ? ? ? yes
O(4) O(3) C(37) 149(3) ? ? ? yes
C(36) O(3) C(37) 125(3) ? ? ? yes
O(3) O(4) C(36) 64(1) ? ? ? yes
O(3) O(4) C(37) 13(1) ? ? ? yes
C(36) O(4) C(37) 77(1) ? ? ? yes
Zn(1) N(1) C(15) 129.7(3) ? ? ? yes
Zn(1) N(1) C(19) 112.9(3) ? ? ? yes
C(15) N(1) C(19) 117.2(4) ? ? ? yes
Zn(1) N(2) C(20) 112.3(3) ? ? ? yes
Zn(1) N(2) C(21) 124.9(3) ? ? ? yes
C(20) N(2) C(21) 122.9(4) ? ? ? yes
S(1) C(1) C(2) 121.9(4) ? ? ? yes
S(1) C(1) C(6) 119.7(4) ? ? ? yes
C(2) C(1) C(6) 118.4(5) ? ? ? yes
C(1) C(2) C(3) 120.5(5) ? ? ? yes
C(2) C(3) C(4) 122.2(5) ? ? ? yes
C(3) C(4) C(5) 116.1(5) ? ? ? yes
C(3) C(4) C(7) 121.7(6) ? ? ? yes
C(5) C(4) C(7) 122.2(6) ? ? ? yes
C(4) C(5) C(6) 121.7(5) ? ? ? yes
C(1) C(6) C(5) 121.0(5) ? ? ? yes
S(2) C(8) C(9') 126.7(7) ? ? ? yes
S(2) C(8) C(9) 117.1(6) ? ? ? yes
S(2) C(8) C(13) 121.4(5) ? ? ? yes
C(9') C(8) C(9) 25.0(7) ? ? ? yes
C(9') C(8) C(13) 110.7(8) ? ? ? yes
C(9) C(8) C(13) 120.0(7) ? ? ? yes
C(8) C(9') C(9) 78(2) ? ? ? yes
C(8) C(9') C(10') 124(1) ? ? ? yes
C(8) C(9') C(10) 119(1) ? ? ? yes
C(9) C(9') C(10') 106(2) ? ? ? yes
C(9) C(9') C(10) 76(2) ? ? ? yes
C(10') C(9') C(10) 29.1(8) ? ? ? yes
C(8) C(9) C(9') 76(2) ? ? ? yes
C(8) C(9) C(10') 106.3(10) ? ? ? yes
C(8) C(9) C(10) 119.1(9) ? ? ? yes
C(9') C(9) C(10') 52(2) ? ? ? yes
C(9') C(9) C(10) 78(2) ? ? ? yes
C(10') C(9) C(10) 25.2(7) ? ? ? yes
C(9') C(10') C(9) 21.1(8) ? ? ? yes
C(9') C(10') C(10) 80(2) ? ? ? yes
C(9') C(10') C(11) 119(1) ? ? ? yes
C(9) C(10') C(10) 59(1) ? ? ? yes
C(9) C(10') C(11) 114(1) ? ? ? yes
C(10) C(10') C(11) 90(2) ? ? ? yes
C(9') C(10) C(9) 25.0(7) ? ? ? yes
C(9') C(10) C(10') 70(2) ? ? ? yes
C(9') C(10) C(11) 105(1) ? ? ? yes
C(9) C(10) C(10') 95(2) ? ? ? yes
C(9) C(10) C(11) 118.4(10) ? ? ? yes
C(10') C(10) C(11) 62(1) ? ? ? yes
C(10') C(11) C(10) 27.9(8) ? ? ? yes
C(10') C(11) C(12) 114.3(10) ? ? ? yes
C(10') C(11) C(14') 119(1) ? ? ? yes
C(10') C(11) C(14'' 105(1) ? ? ? yes
C(10') C(11) C(14) 124(1) ? ? ? yes
C(10) C(11) C(12) 116.6(7) ? ? ? yes
C(10) C(11) C(14') 128(1) ? ? ? yes
C(10) C(11) C(14'' 101(1) ? ? ? yes
C(10) C(11) C(14) 119(1) ? ? ? yes
C(12) C(11) C(14') 114(1) ? ? ? yes
C(12) C(11) C(14'' 139(1) ? ? ? yes
C(12) C(11) C(14) 120(1) ? ? ? yes
C(14') C(11) C(14'' 33(1) ? ? ? yes
C(14') C(11) C(14) 24(1) ? ? ? yes
C(14'' C(11) C(14) 19(1) ? ? ? yes
C(11) C(12) C(13) 122.6(7) ? ? ? yes
C(8) C(13) C(12) 122.0(6) ? ? ? yes
C(11) C(14') C(14'' 81(2) ? ? ? yes
C(11) C(14') C(14) 71(2) ? ? ? yes
C(14'' C(14') C(14) 37(3) ? ? ? yes
C(11) C(14'' C(14') 65(2) ? ? ? yes
C(11) C(14'' C(14) 58(4) ? ? ? yes
C(14') C(14'' C(14) 43(3) ? ? ? yes
C(11) C(14) C(14') 84(3) ? ? ? yes
C(11) C(14) C(14'' 102(4) ? ? ? yes
C(14') C(14) C(14'' 99(5) ? ? ? yes
N(1) C(15) C(16) 123.6(5) ? ? ? yes
C(15) C(16) C(17) 119.0(5) ? ? ? yes
C(16) C(17) C(18) 118.2(5) ? ? ? yes
C(17) C(18) C(19) 119.5(5) ? ? ? yes
N(1) C(19) C(18) 122.5(5) ? ? ? yes
N(1) C(19) C(20) 115.6(4) ? ? ? yes
C(18) C(19) C(20) 121.9(5) ? ? ? yes
N(2) C(20) C(19) 120.1(4) ? ? ? yes
N(2) C(21) C(22) 122.2(4) ? ? ? yes
N(2) C(21) C(34) 117.8(4) ? ? ? yes
C(22) C(21) C(34) 120.0(5) ? ? ? yes
C(21) C(22) C(23) 119.5(4) ? ? ? yes
O(1) C(23) C(22) 124.6(4) ? ? ? yes
O(1) C(23) C(32) 114.9(4) ? ? ? yes
C(22) C(23) C(32) 120.4(5) ? ? ? yes
O(1) C(24) C(25) 108.6(4) ? ? ? yes
S(3) C(25) C(24) 115.4(4) ? ? ? yes
S(3) C(26) C(27) 114.5(4) ? ? ? yes
S(4) C(27) C(26) 115.7(4) ? ? ? yes
S(4) C(28) C(28') 67(1) ? ? ? yes
S(4) C(28) C(29) 105(1) ? ? ? yes
S(4) C(28) C(29') 154(2) ? ? ? yes
C(28') C(28) C(29) 37.9(8) ? ? ? yes
C(28') C(28) C(29') 89(2) ? ? ? yes
C(29) C(28) C(29') 51(1) ? ? ? yes
S(4) C(28') C(28) 72(1) ? ? ? yes
S(4) C(28') C(29) 154(1) ? ? ? yes
S(4) C(28') C(29') 103(1) ? ? ? yes
C(28) C(28') C(29) 81(1) ? ? ? yes
C(28) C(28') C(29') 30.6(9) ? ? ? yes
C(29) C(28') C(29') 51(1) ? ? ? yes
S(5) C(29) C(28) 105(1) ? ? ? yes
S(5) C(29) C(28') 164(1) ? ? ? yes
S(5) C(29) C(29') 74(1) ? ? ? yes
C(28) C(29) C(28') 60(1) ? ? ? yes
C(28) C(29) C(29') 30(1) ? ? ? yes
C(28') C(29) C(29') 91(1) ? ? ? yes
S(5) C(29') C(28) 165(2) ? ? ? yes
S(5) C(29') C(28') 107(1) ? ? ? yes
S(5) C(29') C(29) 69(1) ? ? ? yes
C(28) C(29') C(28') 60(1) ? ? ? yes
C(28) C(29') C(29) 97(2) ? ? ? yes
C(28') C(29') C(29) 37.7(10) ? ? ? yes
S(5) C(30) C(31) 114.1(5) ? ? ? yes
O(2) C(31) C(30) 109.3(5) ? ? ? yes
O(2) C(32) C(23) 115.3(4) ? ? ? yes
O(2) C(32) C(33) 125.5(5) ? ? ? yes
C(23) C(32) C(33) 119.2(5) ? ? ? yes
C(32) C(33) C(34) 120.6(5) ? ? ? yes
C(21) C(34) C(33) 120.3(5) ? ? ? yes
O(3) C(36) O(4) 30.9(8) ? ? ? yes
O(3) C(36) C(35) 102(1) ? ? ? yes
O(3) C(36) C(37) 16(1) ? ? ? yes
O(4) C(36) C(35) 109(1) ? ? ? yes
O(4) C(36) C(37) 47(1) ? ? ? yes
C(35) C(36) C(37) 97(1) ? ? ? yes
O(3) C(37) O(4) 16(2) ? ? ? yes
O(3) C(37) C(36) 38(2) ? ? ? yes
O(4) C(37) C(36) 54(1) ? ? ? yes

loop_
_geom_bond_atom_site_label_1
_geom_bond_atom_site_label_2
_geom_bond_distance
_geom_bond_site_symmetry_1
_geom_bond_site_symmetry_2
_geom_bond_publ_flag
Zn(1) S(1) 2.268(2) ? ? yes
Zn(1) S(2) 2.258(2) ? ? yes
Zn(1) N(1) 2.112(4) ? ? yes
Zn(1) N(2) 2.136(4) ? ? yes
S(1) C(1) 1.788(6) ? ? yes
S(2) C(8) 1.773(6) ? ? yes
S(3) C(25) 1.813(6) ? ? yes
S(3) C(26) 1.805(5) ? ? yes
S(4) C(27) 1.783(6) ? ? yes
S(4) C(28) 1.95(2) ? ? yes
S(4) C(28') 1.88(1) ? ? yes
S(5) C(29) 1.86(2) ? ? yes
S(5) C(29') 1.91(2) ? ? yes
S(5) C(30) 1.793(8) ? ? yes
O(1) C(23) 1.365(6) ? ? yes
O(1) C(24) 1.443(6) ? ? yes
O(2) C(31) 1.422(7) ? ? yes
O(2) C(32) 1.369(6) ? ? yes
O(3) O(4) 0.77(2) ? ? yes
O(3) C(36) 1.35(2) ? ? yes
O(3) C(37) 0.63(2) ? ? yes
O(4) C(36) 1.50(2) ? ? yes
O(4) C(37) 1.36(2) ? ? yes
N(1) C(15) 1.338(6) ? ? yes
N(1) C(19) 1.344(6) ? ? yes
N(2) C(20) 1.274(6) ? ? yes
N(2) C(21) 1.426(6) ? ? yes
C(1) C(2) 1.377(7) ? ? yes
C(1) C(6) 1.370(8) ? ? yes
C(2) C(3) 1.393(8) ? ? yes
C(3) C(4) 1.379(8) ? ? yes
C(4) C(5) 1.401(9) ? ? yes
C(4) C(7) 1.510(9) ? ? yes
C(5) C(6) 1.386(9) ? ? yes
C(8) C(9') 1.41(2) ? ? yes
C(8) C(9) 1.42(1) ? ? yes
C(8) C(13) 1.354(8) ? ? yes
C(9') C(9) 0.61(2) ? ? yes
C(9') C(10') 1.36(2) ? ? yes
C(9') C(10) 1.42(2) ? ? yes
C(9) C(10') 1.64(2) ? ? yes
C(9) C(10) 1.41(2) ? ? yes
C(10') C(10) 0.70(2) ? ? yes
C(10') C(11) 1.32(2) ? ? yes
C(10) C(11) 1.50(1) ? ? yes
C(11) C(12) 1.37(1) ? ? yes
C(11) C(14') 1.62(2) ? ? yes
C(11) C(14'' 1.76(4) ? ? yes
C(11) C(14) 1.54(2) ? ? yes
C(12) C(13) 1.363(10) ? ? yes
C(14') C(14'' 0.97(5) ? ? yes
C(14') C(14) 0.68(3) ? ? yes
C(14'' C(14) 0.59(4) ? ? yes
C(15) C(16) 1.360(8) ? ? yes
C(16) C(17) 1.375(8) ? ? yes
C(17) C(18) 1.385(8) ? ? yes
C(18) C(19) 1.365(7) ? ? yes
C(19) C(20) 1.476(7) ? ? yes
C(21) C(22) 1.408(7) ? ? yes
C(21) C(34) 1.358(7) ? ? yes
C(22) C(23) 1.380(6) ? ? yes
C(23) C(32) 1.403(7) ? ? yes
C(24) C(25) 1.494(7) ? ? yes
C(26) C(27) 1.524(7) ? ? yes
C(28) C(28') 1.30(2) ? ? yes
C(28) C(29) 1.47(2) ? ? yes
C(28) C(29') 0.76(2) ? ? yes
C(28') C(29) 0.92(2) ? ? yes
C(28') C(29') 1.50(2) ? ? yes
C(29) C(29') 1.17(2) ? ? yes
C(30) C(31) 1.500(8) ? ? yes
C(32) C(33) 1.367(8) ? ? yes
C(33) C(34) 1.404(8) ? ? yes
C(35) C(36) 1.50(2) ? ? yes
C(36) C(37) 1.79(3) ? ? yes
